data_4350285
loop_
_publ_author_name
'Zhang, Chunmei'
'Liu, Ruiting'
'Zhang, Jie'
'Chen, Zhenxia'
'Zhou, Xigeng'

_publ_section_title
;
 Reactivity of lanthanocene hydroxides toward ketene, isocyanate,
 lanthanocene alkyl, and triscyclopentadienyllanthanide complexes.
;
_journal_issue 15
_journal_name_full 'Inorganic chemistry'
_journal_page_first 5867
_journal_page_last 5877
_journal_paper_doi 10.1021/ic0602998
_journal_volume 45
_journal_year 2006
_chemical_formula_sum 'C46 H61 Cl Er3 Li O6'
_chemical_formula_weight 1254.12
_space_group_IT_number 19
_space_group_name_Hall 'P 2ac 2ab'
_space_group_name_H-M_alt 'P 21 21 21'
_symmetry_cell_setting orthorhombic
_symmetry_space_group_name_H-M 'P 21 21 21'
_atom_sites_solution_hydrogens geom
_atom_sites_solution_primary direct
_atom_sites_solution_secondary difmap
_audit_creation_method SHELXL-97
_cell_angle_alpha 90.00
_cell_angle_beta 90.00
_cell_angle_gamma 90.00
_cell_formula_units_Z 4
_cell_length_a 10.962(3)
_cell_length_b 15.106(4)
_cell_length_c 28.887(7)
_cell_measurement_reflns_used 877
_cell_measurement_temperature 298(2)
_cell_measurement_theta_max 19.475
_cell_measurement_theta_min 2.401
_cell_volume 4783(2)
_computing_cell_refinement 'Bruker SMART'
_computing_data_collection 'Bruker SMART'
_computing_data_reduction 'Bruker SHELXTL'
_computing_molecular_graphics 'Bruker SHELXTL'
_computing_publication_material 'Bruker SHELXTL'
_computing_structure_refinement 'SHELXL-97 (Sheldrick, 1997)'
_computing_structure_solution 'SHELXS-97 (Sheldrick, 1990)'
_diffrn_ambient_temperature 298(2)
_diffrn_measured_fraction_theta_full 0.999
_diffrn_measured_fraction_theta_max 0.999
_diffrn_measurement_device_type 'CCD area detector'
_diffrn_measurement_method 'phi and omega scans'
_diffrn_radiation_monochromator graphite
_diffrn_radiation_source 'fine-focus sealed tube'
_diffrn_radiation_type MoK\a
_diffrn_radiation_wavelength 0.71073
_diffrn_reflns_av_R_equivalents 0.0461
_diffrn_reflns_av_sigmaI/netI 0.0622
_diffrn_reflns_limit_h_max 13
_diffrn_reflns_limit_h_min -12
_diffrn_reflns_limit_k_max 17
_diffrn_reflns_limit_k_min -15
_diffrn_reflns_limit_l_max 34
_diffrn_reflns_limit_l_min -31
_diffrn_reflns_number 20109
_diffrn_reflns_theta_full 25.01
_diffrn_reflns_theta_max 25.01
_diffrn_reflns_theta_min 1.41
_diffrn_standards_decay_% 7.47
_exptl_absorpt_coefficient_mu 5.313
_exptl_absorpt_correction_T_max 0.6186
_exptl_absorpt_correction_T_min 0.4163
_exptl_absorpt_correction_type multi-scan
_exptl_absorpt_process_details sadabs
_exptl_crystal_density_diffrn 1.741
_exptl_crystal_density_method 'not measured'
_exptl_crystal_F_000 2436
_exptl_crystal_size_max 0.20
_exptl_crystal_size_mid 0.15
_exptl_crystal_size_min 0.10
_refine_diff_density_max 0.883
_refine_diff_density_min -0.512
_refine_diff_density_rms 0.107
_refine_ls_abs_structure_details 'Flack H D (1983), Acta Cryst. A39, 876-881'
_refine_ls_abs_structure_Flack 0.03(2)
_refine_ls_extinction_method none
_refine_ls_goodness_of_fit_ref 1.037
_refine_ls_hydrogen_treatment mixed
_refine_ls_matrix_type full
_refine_ls_number_parameters 494
_refine_ls_number_reflns 8354
_refine_ls_number_restraints 7
_refine_ls_restrained_S_all 1.037
_refine_ls_R_factor_all 0.0659
_refine_ls_R_factor_gt 0.0474
_refine_ls_shift/su_max 0.001
_refine_ls_shift/su_mean 0.000
_refine_ls_structure_factor_coef Fsqd
_refine_ls_weighting_details 'calc w=1/[\s^2^(Fo^2^)+(0.0415P)^2^+0.0000P] where P=(Fo^2^+2Fc^2^)/3'
_refine_ls_weighting_scheme calc
_refine_ls_wR_factor_gt 0.0916
_refine_ls_wR_factor_ref 0.0986
_reflns_number_gt 6578
_reflns_number_total 8354
_reflns_threshold_expression >2sigma(I)
_cod_data_source_file ic0602998si20060510_093435.cif
_cod_data_source_block f50516b
_cod_depositor_comments
;
The following automatic conversions were performed:

data item '_symmetry_cell_setting' value 'Orthorhombic' was changed
to 'orthorhombic' in accordance with the
/home/saulius/struct/COD-crude-data/automatic-downloads/DataCite-retrospective/ACS/depositions/lib/dictionaries/cif_core.dic
dictionary named 'cif_core.dic' version 2.4.2 last updated on
2011-04-26.

Automatic conversion script
Id: cif_fix_values 6909 2019-04-08 15:41:33Z antanas 
;
_cod_original_cell_volume 4784(2)
_cod_original_sg_symbol_H-M P2(1)2(1)2(1)
_cod_database_code 4350285

loop_
_symmetry_equiv_pos_as_xyz
'x, y, z'
'-x+1/2, -y, z+1/2'
'-x, y+1/2, -z+1/2'
'x+1/2, -y+1/2, -z'

loop_
_atom_site_label
_atom_site_type_symbol
_atom_site_fract_x
_atom_site_fract_y
_atom_site_fract_z
_atom_site_U_iso_or_equiv
_atom_site_adp_type
_atom_site_occupancy
_atom_site_symmetry_multiplicity
_atom_site_calc_flag
_atom_site_refinement_flags
Er1 Er 0.20404(5) 0.89561(4) 0.886707(18) 0.06581(16) Uani 1 1 d .
Er2 Er -0.10506(5) 0.86471(3) 0.918778(18) 0.06818(16) Uani 1 1 d .
Er3 Er -0.06611(5) 1.02828(3) 0.825019(17) 0.06330(15) Uani 1 1 d .
O1 O 0.0196(6) 0.9385(4) 0.8716(2) 0.0498(16) Uani 1 1 d .
O2 O 0.0994(6) 0.7969(5) 0.9371(2) 0.0633(19) Uani 1 1 d .
Cl1 Cl -0.2647(3) 0.9878(3) 0.86807(12) 0.0943(10) Uani 1 1 d .
C1 C 0.2658(17) 0.9662(17) 0.9678(6) 0.119(6) Uani 1 1 d .
H1A H 0.2255 0.9525 0.9972 0.142 Uiso 1 1 calc R
C2 C 0.2383(18) 1.0335(12) 0.9414(7) 0.105(6) Uani 1 1 d .
H2A H 0.1751 1.0772 0.9488 0.126 Uiso 1 1 calc R
C3 C 0.322(2) 1.0437(13) 0.9074(7) 0.115(6) Uani 1 1 d .
H3A H 0.3316 1.0955 0.8874 0.138 Uiso 1 1 calc R
C4 C 0.4066(17) 0.9788(15) 0.9151(7) 0.121(6) Uani 1 1 d .
H4A H 0.4855 0.9753 0.8993 0.145 Uiso 1 1 calc R
C5 C 0.374(2) 0.9272(15) 0.9527(8) 0.145(8) Uani 1 1 d .
H5A H 0.4245 0.8838 0.9691 0.174 Uiso 1 1 calc R
C6 C 0.274(3) 0.8681(19) 0.8004(6) 0.145(8) Uani 1 1 d .
H6A H 0.2653 0.9098 0.7747 0.173 Uiso 1 1 calc R
C7 C 0.377(3) 0.855(2) 0.8253(14) 0.186(17) Uani 1 1 d .
H7A H 0.4524 0.8880 0.8211 0.224 Uiso 1 1 calc R
C8 C 0.367(3) 0.780(3) 0.8506(11) 0.188(16) Uani 1 1 d .
H8A H 0.4334 0.7500 0.8673 0.226 Uiso 1 1 calc R
C9 C 0.250(3) 0.7458(13) 0.8424(9) 0.145(8) Uani 1 1 d .
H9A H 0.2208 0.6870 0.8516 0.174 Uiso 1 1 calc R
C10 C 0.1964(18) 0.7991(19) 0.8105(7) 0.123(6) Uani 1 1 d .
H10A H 0.1221 0.7847 0.7931 0.148 Uiso 1 1 calc R
C11 C -0.286(3) 0.7621(16) 0.8896(18) 0.23(2) Uani 1 1 d .
H11A H -0.3716 0.7798 0.8861 0.278 Uiso 1 1 calc R
C12 C -0.237(3) 0.7210(19) 0.9265(9) 0.163(11) Uani 1 1 d .
H12A H -0.2817 0.7021 0.9542 0.196 Uiso 1 1 calc R
C13 C -0.133(3) 0.6919(12) 0.9133(9) 0.126(7) Uani 1 1 d .
H13A H -0.0841 0.6498 0.9313 0.151 Uiso 1 1 calc R
C14 C -0.109(2) 0.7128(17) 0.8749(14) 0.155(11) Uani 1 1 d .
H14A H -0.0382 0.6893 0.8580 0.186 Uiso 1 1 calc R
C15 C -0.198(5) 0.761(2) 0.8544(8) 0.23(2) Uani 1 1 d .
H15A H -0.2089 0.7733 0.8214 0.280 Uiso 1 1 calc R
C16 C -0.253(2) 0.928(3) 0.9845(9) 0.169(13) Uani 1 1 d .
H16A H -0.3421 0.9342 0.9836 0.203 Uiso 1 1 calc R
C17 C -0.186(3) 0.864(2) 1.0063(7) 0.150(10) Uani 1 1 d .
H17A H -0.2227 0.8118 1.0209 0.180 Uiso 1 1 calc R
C18 C -0.077(3) 0.883(2) 1.0103(6) 0.160(12) Uani 1 1 d .
H18A H -0.0174 0.8511 1.0293 0.192 Uiso 1 1 calc R
C19 C -0.061(2) 0.967(2) 0.9925(7) 0.123(7) Uani 1 1 d .
H19A H 0.0093 1.0059 0.9972 0.148 Uiso 1 1 calc R
C20 C -0.169(4) 0.9893(18) 0.9773(6) 0.144(9) Uani 1 1 d .
H20A H -0.1884 1.0497 0.9675 0.173 Uiso 1 1 calc R
C21 C -0.115(2) 1.1860(11) 0.8603(10) 0.131(7) Uani 1 1 d .
H21A H -0.1896 1.2030 0.8768 0.157 Uiso 1 1 calc R
C22 C -0.088(3) 1.2051(10) 0.8151(7) 0.127(7) Uani 1 1 d .
H22A H -0.1413 1.2353 0.7931 0.152 Uiso 1 1 calc R
C23 C 0.029(2) 1.1885(13) 0.8088(9) 0.135(7) Uani 1 1 d .
H23A H 0.0738 1.2040 0.7805 0.162 Uiso 1 1 calc R
C24 C 0.083(2) 1.1559(13) 0.8480(12) 0.156(9) Uani 1 1 d .
H24A H 0.1712 1.1504 0.8537 0.188 Uiso 1 1 calc R
C25 C -0.005(3) 1.1584(11) 0.8804(6) 0.127(8) Uani 1 1 d .
H25A H 0.0086 1.1522 0.9137 0.152 Uiso 1 1 calc R
C26 C -0.198(3) 0.957(2) 0.7583(7) 0.160(11) Uani 1 1 d .
H26A H -0.2829 0.9363 0.7606 0.192 Uiso 1 1 calc R
C27 C -0.095(4) 0.9056(17) 0.7604(7) 0.175(15) Uani 1 1 d .
H27A H -0.0931 0.8415 0.7656 0.210 Uiso 1 1 calc R
C28 C 0.004(3) 0.957(3) 0.7459(7) 0.176(14) Uani 1 1 d .
H28A H 0.0860 0.9359 0.7386 0.211 Uiso 1 1 calc R
C29 C -0.044(3) 1.0396(17) 0.7344(5) 0.144(8) Uani 1 1 d .
H29A H -0.0015 1.0865 0.7173 0.173 Uiso 1 1 calc R
C30 C -0.160(3) 1.0340(18) 0.7418(6) 0.126(7) Uani 1 1 d .
H30A H -0.2172 1.0806 0.7323 0.151 Uiso 1 1 calc R
Li1 Li 0.532(3) 0.823(2) 0.6256(13) 0.145(13) Uani 1 1 d .
O4 O 0.6802(10) 0.8968(8) 0.6243(4) 0.117(3) Uani 1 1 d .
O5 O 0.5174(11) 0.7609(8) 0.5713(4) 0.116(4) Uani 1 1 d .
O6 O 0.5328(12) 0.7467(9) 0.6802(4) 0.135(4) Uani 1 1 d .
O7 O 0.4063(13) 0.9055(11) 0.6304(4) 0.185(7) Uani 1 1 d D
C31 C 0.799(3) 0.8648(16) 0.6279(9) 0.185(10) Uani 1 1 d .
H31A H 0.8077 0.8105 0.6103 0.222 Uiso 1 1 calc R
H31B H 0.8187 0.8525 0.6600 0.222 Uiso 1 1 calc R
C32 C 0.878(3) 0.932(4) 0.6099(14) 0.30(3) Uani 1 1 d .
H32A H 0.9486 0.9389 0.6299 0.356 Uiso 1 1 calc R
H32B H 0.9065 0.9154 0.5793 0.356 Uiso 1 1 calc R
C33 C 0.817(5) 1.004(2) 0.6081(13) 0.23(3) Uani 1 1 d .
H33A H 0.8247 1.0311 0.5777 0.281 Uiso 1 1 calc R
H33B H 0.8462 1.0457 0.6311 0.281 Uiso 1 1 calc R
C34 C 0.696(2) 0.9832(16) 0.6166(10) 0.167(10) Uani 1 1 d .
H34A H 0.6682 1.0161 0.6434 0.201 Uiso 1 1 calc R
H34B H 0.6469 1.0010 0.5903 0.201 Uiso 1 1 calc R
C35 C 0.6011(18) 0.7681(13) 0.5336(6) 0.135(6) Uani 1 1 d .
H35A H 0.6823 0.7502 0.5431 0.162 Uiso 1 1 calc R
H35B H 0.6045 0.8285 0.5223 0.162 Uiso 1 1 calc R
C36 C 0.552(2) 0.7067(17) 0.4967(7) 0.163(9) Uani 1 1 d .
H36A H 0.5476 0.7372 0.4672 0.195 Uiso 1 1 calc R
H36B H 0.6053 0.6557 0.4933 0.195 Uiso 1 1 calc R
C37 C 0.437(3) 0.681(2) 0.5111(8) 0.247(18) Uani 1 1 d .
H37A H 0.4263 0.6177 0.5061 0.296 Uiso 1 1 calc R
H37B H 0.3750 0.7123 0.4940 0.296 Uiso 1 1 calc R
C38 C 0.4300(18) 0.7007(16) 0.5585(7) 0.147(7) Uani 1 1 d .
H38A H 0.3499 0.7246 0.5654 0.177 Uiso 1 1 calc R
H38B H 0.4403 0.6469 0.5764 0.177 Uiso 1 1 calc R
C39 C 0.596(3) 0.7660(19) 0.7223(9) 0.215(15) Uani 1 1 d .
H39A H 0.6780 0.7872 0.7160 0.258 Uiso 1 1 calc R
H39B H 0.5529 0.8103 0.7402 0.258 Uiso 1 1 calc R
C40 C 0.599(3) 0.688(2) 0.7450(8) 0.210(12) Uani 1 1 d .
H40A H 0.6578 0.6737 0.7671 0.252 Uiso 1 1 calc R
C41 C 0.507(3) 0.630(2) 0.7321(9) 0.252(19) Uani 1 1 d .
H41A H 0.4408 0.6301 0.7546 0.302 Uiso 1 1 calc R
H41B H 0.5365 0.5706 0.7278 0.302 Uiso 1 1 calc R
C42 C 0.468(2) 0.6695(15) 0.6888(9) 0.182(11) Uani 1 1 d .
H42A H 0.4822 0.6278 0.6638 0.219 Uiso 1 1 calc R
H42B H 0.3818 0.6825 0.6900 0.219 Uiso 1 1 calc R
C43 C 0.346(3) 0.9312(19) 0.6727(6) 0.280(17) Uiso 1 1 d D
H43A H 0.4043 0.9444 0.6969 0.336 Uiso 1 1 calc R
H43B H 0.2910 0.8852 0.6834 0.336 Uiso 1 1 calc R
C44 C 0.277(3) 1.0123(17) 0.6586(10) 0.267(16) Uiso 1 1 d D
H44A H 0.2233 1.0347 0.6827 0.320 Uiso 1 1 calc R
H44B H 0.3287 1.0591 0.6468 0.320 Uiso 1 1 calc R
C45 C 0.211(2) 0.962(2) 0.6217(10) 0.280(17) Uiso 1 1 d D
H45A H 0.1557 0.9992 0.6040 0.336 Uiso 1 1 calc R
H45B H 0.1695 0.9104 0.6333 0.336 Uiso 1 1 calc R
C46 C 0.326(2) 0.940(2) 0.5955(6) 0.255(15) Uiso 1 1 d D
H46A H 0.3096 0.8966 0.5717 0.306 Uiso 1 1 calc R
H46B H 0.3600 0.9928 0.5812 0.306 Uiso 1 1 calc R

loop_
_atom_site_aniso_label
_atom_site_aniso_U_11
_atom_site_aniso_U_22
_atom_site_aniso_U_33
_atom_site_aniso_U_23
_atom_site_aniso_U_13
_atom_site_aniso_U_12
Er1 0.0549(3) 0.0736(3) 0.0689(3) -0.0075(3) -0.0025(3) 0.0020(3)
Er2 0.0729(4) 0.0684(3) 0.0632(3) 0.0076(3) 0.0053(3) -0.0085(3)
Er3 0.0765(4) 0.0603(3) 0.0531(3) 0.0049(2) -0.0028(3) 0.0057(3)
O1 0.051(4) 0.058(4) 0.041(4) -0.002(3) -0.009(3) 0.002(3)
O2 0.045(4) 0.091(5) 0.054(4) -0.018(4) -0.003(3) -0.011(4)
Cl1 0.066(2) 0.118(3) 0.099(2) 0.018(2) 0.0028(18) 0.0165(19)
C1 0.089(13) 0.18(2) 0.087(11) -0.051(13) -0.018(9) -0.010(13)
C2 0.138(17) 0.083(10) 0.096(11) -0.020(9) -0.054(13) 0.012(11)
C3 0.132(16) 0.102(13) 0.112(14) -0.008(11) -0.036(13) -0.038(12)
C4 0.093(13) 0.130(14) 0.140(16) -0.010(13) -0.003(12) -0.046(12)
C5 0.128(18) 0.161(19) 0.145(17) -0.003(16) -0.094(15) -0.028(16)
C6 0.123(18) 0.21(3) 0.100(13) -0.005(14) 0.025(13) 0.000(19)
C7 0.081(16) 0.22(3) 0.26(4) -0.13(3) 0.07(2) -0.03(2)
C8 0.11(2) 0.27(4) 0.18(3) -0.12(3) -0.02(2) 0.08(3)
C9 0.19(3) 0.097(13) 0.146(19) -0.032(13) 0.045(18) 0.047(16)
C10 0.102(14) 0.167(19) 0.100(13) -0.069(13) 0.006(12) 0.008(16)
C11 0.14(2) 0.115(17) 0.44(6) 0.05(3) -0.18(3) -0.027(15)
C12 0.16(2) 0.16(2) 0.17(2) -0.041(19) 0.07(2) -0.089(18)
C13 0.15(2) 0.091(12) 0.131(18) 0.018(13) -0.003(16) -0.006(13)
C14 0.14(2) 0.13(2) 0.20(3) -0.09(2) 0.06(2) -0.066(16)
C15 0.43(6) 0.17(3) 0.096(14) 0.020(15) -0.09(2) -0.22(4)
C16 0.078(14) 0.32(4) 0.113(18) -0.05(2) 0.026(13) 0.04(2)
C17 0.15(2) 0.21(3) 0.088(13) 0.030(15) 0.035(15) -0.03(2)
C18 0.22(3) 0.20(3) 0.060(10) -0.026(14) -0.022(15) 0.11(3)
C19 0.085(13) 0.19(2) 0.097(13) -0.061(14) 0.014(11) 0.008(15)
C20 0.18(2) 0.19(2) 0.061(10) -0.022(12) 0.019(15) 0.08(2)
C21 0.151(18) 0.067(10) 0.17(2) -0.030(12) 0.023(18) 0.029(11)
C22 0.19(2) 0.065(9) 0.125(16) 0.014(9) -0.014(16) 0.015(12)
C23 0.118(17) 0.098(13) 0.19(2) 0.031(14) -0.019(17) -0.026(12)
C24 0.14(2) 0.085(12) 0.24(3) 0.028(17) -0.08(2) -0.024(13)
C25 0.23(3) 0.057(9) 0.095(12) 0.004(9) -0.054(15) -0.020(13)
C26 0.20(3) 0.19(3) 0.089(13) -0.004(16) -0.032(15) -0.11(2)
C27 0.32(5) 0.135(19) 0.071(13) -0.044(13) -0.06(2) 0.09(3)
C28 0.20(3) 0.26(4) 0.069(12) -0.020(17) 0.022(14) 0.13(3)
C29 0.18(2) 0.19(2) 0.061(10) 0.043(12) 0.017(12) 0.03(2)
C30 0.143(18) 0.17(2) 0.065(10) -0.004(12) -0.026(11) 0.048(17)
Li1 0.14(3) 0.11(2) 0.19(3) -0.01(2) -0.01(2) 0.07(2)
O4 0.119(9) 0.090(7) 0.142(9) 0.018(7) -0.026(7) 0.017(7)
O5 0.120(9) 0.133(9) 0.095(7) -0.020(7) 0.019(7) -0.031(7)
O6 0.164(11) 0.149(11) 0.092(8) -0.015(8) -0.001(8) -0.035(9)
O7 0.182(13) 0.257(16) 0.117(9) -0.028(10) 0.025(9) 0.117(13)
C31 0.19(2) 0.15(2) 0.22(3) -0.003(19) -0.05(2) 0.07(2)
C32 0.16(3) 0.52(8) 0.21(4) -0.19(5) 0.04(3) -0.14(4)
C33 0.39(8) 0.17(3) 0.15(3) 0.05(2) -0.07(4) -0.07(4)
C34 0.17(2) 0.113(18) 0.22(3) 0.012(17) -0.05(2) -0.020(16)
C35 0.132(16) 0.147(16) 0.125(14) 0.027(13) 0.027(14) -0.015(14)
C36 0.18(2) 0.22(3) 0.090(12) -0.021(15) 0.020(14) 0.05(2)
C37 0.20(3) 0.41(5) 0.135(19) -0.08(2) 0.08(2) -0.10(3)
C38 0.108(15) 0.18(2) 0.150(18) -0.023(15) -0.004(14) 0.030(15)
C39 0.29(4) 0.20(3) 0.15(2) 0.034(19) -0.04(2) -0.15(3)
C40 0.17(2) 0.29(4) 0.16(2) 0.06(2) -0.09(2) -0.05(3)
C41 0.21(3) 0.33(4) 0.21(3) 0.14(3) -0.10(2) -0.14(3)
C42 0.19(2) 0.126(17) 0.23(3) -0.003(18) -0.08(2) -0.060(17)

loop_
_atom_type_symbol
_atom_type_description
_atom_type_scat_dispersion_real
_atom_type_scat_dispersion_imag
_atom_type_scat_source
C C 0.0033 0.0016 'International Tables Vol C Tables 4.2.6.8 and 6.1.1.4'
H H 0.0000 0.0000 'International Tables Vol C Tables 4.2.6.8 and 6.1.1.4'
O O 0.0106 0.0060 'International Tables Vol C Tables 4.2.6.8 and 6.1.1.4'
Li Li -0.0003 0.0001 'International Tables Vol C Tables 4.2.6.8 and 6.1.1.4'
Cl Cl 0.1484 0.1585 'International Tables Vol C Tables 4.2.6.8 and 6.1.1.4'
Er Er -0.2586 4.9576 'International Tables Vol C Tables 4.2.6.8 and 6.1.1.4'

loop_
_geom_angle_atom_site_label_1
_geom_angle_atom_site_label_2
_geom_angle_atom_site_label_3
_geom_angle
O1 Er1 O2 82.0(3)
O1 Er1 C2 91.0(4)
O2 Er1 C2 101.3(6)
O1 Er1 C10 88.2(5)
O2 Er1 C10 98.6(7)
C2 Er1 C10 159.7(9)
O1 Er1 C6 97.4(6)
O2 Er1 C6 128.3(7)
C2 Er1 C6 130.3(9)
C10 Er1 C6 30.2(6)
O1 Er1 C9 109.6(8)
O2 Er1 C9 81.5(5)
C2 Er1 C9 159.4(9)
C10 Er1 C9 29.7(6)
C6 Er1 C9 49.8(7)
O1 Er1 C3 104.3(6)
O2 Er1 C3 128.7(5)
C2 Er1 C3 29.6(5)
C10 Er1 C3 132.0(8)
C6 Er1 C3 101.8(9)
C9 Er1 C3 137.6(9)
O1 Er1 C1 107.1(5)
O2 Er1 C1 80.5(5)
C2 Er1 C1 28.5(5)
C10 Er1 C1 164.3(7)
C6 Er1 C1 145.0(8)
C9 Er1 C1 136.0(10)
C3 Er1 C1 48.7(6)
O1 Er1 C7 126.7(10)
O2 Er1 C7 127.1(8)
C2 Er1 C7 118.7(8)
C10 Er1 C7 48.7(7)
C6 Er1 C7 29.4(8)
C9 Er1 C7 49.1(8)
C3 Er1 C7 90.1(8)
C1 Er1 C7 119.9(9)
O1 Er1 C4 133.9(6)
O2 Er1 C4 120.4(5)
C2 Er1 C4 47.9(6)
C10 Er1 C4 122.7(6)
C6 Er1 C4 97.0(8)
C9 Er1 C4 113.1(9)
C3 Er1 C4 29.7(5)
C1 Er1 C4 48.1(6)
C7 Er1 C4 74.1(8)
O1 Er1 C5 136.9(6)
O2 Er1 C5 90.6(6)
C2 Er1 C5 48.9(6)
C10 Er1 C5 134.9(8)
C6 Er1 C5 119.4(9)
C9 Er1 C5 111.1(10)
C3 Er1 C5 50.0(6)
C1 Er1 C5 30.1(6)
C7 Er1 C5 91.2(11)
C4 Er1 C5 29.7(5)
O1 Er1 C8 137.0(7)
O2 Er1 C8 98.6(10)
C2 Er1 C8 130.2(9)
C10 Er1 C8 49.0(8)
C6 Er1 C8 48.9(9)
C9 Er1 C8 30.4(7)
C3 Er1 C8 108.1(11)
C1 Er1 C8 115.4(9)
C7 Er1 C8 29.0(8)
C4 Er1 C8 82.8(10)
C5 Er1 C8 86.0(9)
O1 Er2 O2 77.7(2)
O1 Er2 C12 143.7(5)
O2 Er2 C12 97.9(9)
O1 Er2 C14 98.7(8)
O2 Er2 C14 76.1(8)
C12 Er2 C14 46.2(7)
O1 Er2 C20 101.4(8)
O2 Er2 C20 113.1(8)
C12 Er2 C20 113.1(10)
C14 Er2 C20 159.3(11)
O1 Er2 C13 122.0(7)
O2 Er2 C13 73.3(6)
C12 Er2 C13 28.3(6)
C14 Er2 C13 26.0(7)
C20 Er2 C13 136.0(10)
O1 Er2 C15 96.0(7)
O2 Er2 C15 104.4(14)
C12 Er2 C15 49.7(7)
C14 Er2 C15 29.8(9)
C20 Er2 C15 141.2(16)
C13 Er2 C15 47.4(8)
O1 Er2 C11 123.8(12)
O2 Er2 C11 119.6(6)
C12 Er2 C11 29.5(7)
C14 Er2 C11 47.5(9)
C20 Er2 C11 115.1(13)
C13 Er2 C11 46.9(7)
C15 Er2 C11 30.7(10)
O1 Er2 C19 95.0(6)
O2 Er2 C19 84.6(7)
C12 Er2 C19 120.7(7)
C14 Er2 C19 153.2(13)
C20 Er2 C19 28.5(6)
C13 Er2 C19 129.9(9)
C15 Er2 C19 167.1(12)
C11 Er2 C19 136.4(12)
O1 Er2 C16 128.9(10)
O2 Er2 C16 122.4(6)
C12 Er2 C16 84.2(11)
C14 Er2 C16 130.2(11)
C20 Er2 C16 29.1(7)
C13 Er2 C16 109.0(12)
C15 Er2 C16 118.6(14)
C11 Er2 C16 88.8(12)
C19 Er2 C16 48.6(6)
O1 Er2 C18 118.7(11)
O2 Er2 C18 74.4(6)
C12 Er2 C18 93.8(12)
C14 Er2 C18 124.8(12)
C20 Er2 C18 47.1(7)
C13 Er2 C18 100.1(10)
C15 Er2 C18 143.4(11)
C11 Er2 C18 117.4(16)
C19 Er2 C18 29.8(7)
C16 Er2 C18 48.1(7)
O1 Er2 C17 141.4(6)
O2 Er2 C17 95.4(9)
C12 Er2 C17 74.5(7)
C14 Er2 C17 116.6(11)
C20 Er2 C17 46.1(8)
C13 Er2 C17 90.8(9)
C15 Er2 C17 122.3(10)
C11 Er2 C17 92.8(14)
C19 Er2 C17 46.4(7)
C16 Er2 C17 29.5(7)
C18 Er2 C17 26.7(7)
O1 Er3 Cl1 85.2(2)
O1 Er3 C24 91.8(6)
Cl1 Er3 C24 125.5(7)
O1 Er3 C30 140.9(5)
Cl1 Er3 C30 96.7(7)
C24 Er3 C30 117.1(10)
O1 Er3 C25 88.8(5)
Cl1 Er3 C25 95.7(7)
C24 Er3 C25 29.8(6)
C30 Er3 C25 129.5(7)
O1 Er3 C29 128.9(7)
Cl1 Er3 C29 125.0(7)
C24 Er3 C29 98.4(10)
C30 Er3 C29 28.7(6)
C25 Er3 C29 122.3(7)
O1 Er3 C28 99.3(7)
Cl1 Er3 C28 124.5(9)
C24 Er3 C28 109.7(12)
C30 Er3 C28 48.1(7)
C25 Er3 C28 139.4(11)
C29 Er3 C28 30.5(7)
O1 Er3 C26 116.3(9)
Cl1 Er3 C26 78.0(6)
C24 Er3 C26 146.1(9)
C30 Er3 C26 29.2(6)
C25 Er3 C26 153.0(11)
C29 Er3 C26 49.7(7)
C28 Er3 C26 50.4(9)
O1 Er3 C21 114.8(7)
Cl1 Er3 C21 81.7(5)
C24 Er3 C21 50.7(7)
C30 Er3 C21 104.1(8)
C25 Er3 C21 30.8(6)
C29 Er3 C21 110.1(9)
C28 Er3 C21 139.3(11)
C26 Er3 C21 122.5(11)
O1 Er3 C27 93.0(6)
Cl1 Er3 C27 94.2(10)
C24 Er3 C27 140.3(12)
C30 Er3 C27 47.9(7)
C25 Er3 C27 170.1(12)
C29 Er3 C27 50.0(9)
C28 Er3 C27 30.7(8)
C26 Er3 C27 30.1(7)
C21 Er3 C27 151.3(9)
O1 Er3 C23 121.0(6)
Cl1 Er3 C23 128.9(6)
C24 Er3 C23 30.0(6)
C30 Er3 C23 87.9(9)
C25 Er3 C23 47.9(6)
C29 Er3 C23 74.4(8)
C28 Er3 C23 95.8(11)
C26 Er3 C23 117.1(9)
C21 Er3 C23 48.2(6)
C27 Er3 C23 123.7(9)
O1 Er3 C22 137.4(5)
Cl1 Er3 C22 102.3(6)
C24 Er3 C22 49.6(7)
C30 Er3 C22 80.5(7)
C25 Er3 C22 49.0(6)
C29 Er3 C22 80.7(7)
C28 Er3 C22 109.6(10)
C26 Er3 C22 106.2(10)
C21 Er3 C22 29.7(5)
C27 Er3 C22 127.4(7)
C23 Er3 C22 28.3(5)
Er3 O1 Er1 136.8(3)
Er3 O1 Er2 115.7(3)
Er1 O1 Er2 107.5(3)
Er1 O2 Er2 92.6(3)
Er3 Cl1 Er2 83.57(9)
C2 C1 C5 110.1(19)
C2 C1 Er1 75.0(9)
C5 C1 Er1 76.9(9)
C1 C2 C3 110.8(18)
C1 C2 Er1 76.5(9)
C3 C2 Er1 75.6(9)
C2 C3 C4 105.1(18)
C2 C3 Er1 74.8(10)
C4 C3 Er1 76.3(10)
C3 C4 C5 111(2)
C3 C4 Er1 73.9(10)
C5 C4 Er1 76.2(9)
C4 C5 C1 103(2)
C4 C5 Er1 74.0(9)
C1 C5 Er1 73.1(9)
C7 C6 C10 107(2)
C7 C6 Er1 76.3(14)
C10 C6 Er1 74.9(10)
C6 C7 C8 111(3)
C6 C7 Er1 74.3(12)
C8 C7 Er1 77.3(18)
C7 C8 C9 106(3)
C7 C8 Er1 73.6(17)
C9 C8 Er1 72.3(12)
C10 C9 C8 107(3)
C10 C9 Er1 74.9(10)
C8 C9 Er1 77.4(14)
C9 C10 C6 109(2)
C9 C10 Er1 75.4(10)
C6 C10 Er1 74.9(10)
C12 C11 C15 107(3)
C12 C11 Er2 73.8(13)
C15 C11 Er2 74.0(12)
C13 C12 C11 106(3)
C13 C12 Er2 76.4(12)
C11 C12 Er2 76.7(14)
C14 C13 C12 113(3)
C14 C13 Er2 76.5(14)
C12 C13 Er2 75.3(12)
C13 C14 C15 113(3)
C13 C14 Er2 77.5(14)
C15 C14 Er2 75.8(15)
C14 C15 C11 101(2)
C14 C15 Er2 74.4(12)
C11 C15 Er2 75.3(14)
C20 C16 C17 101(2)
C20 C16 Er2 73.4(11)
C17 C16 Er2 75.5(12)
C18 C17 C16 114(3)
C18 C17 Er2 76.4(13)
C16 C17 Er2 74.9(11)
C17 C18 C19 108(3)
C17 C18 Er2 76.9(13)
C19 C18 Er2 75.0(11)
C20 C19 C18 105(2)
C20 C19 Er2 73.7(11)
C18 C19 Er2 75.2(11)
C19 C20 C16 113(3)
C19 C20 Er2 77.8(11)
C16 C20 Er2 77.6(15)
C22 C21 C25 105.5(19)
C22 C21 Er3 77.2(10)
C25 C21 Er3 73.6(9)
C23 C22 C21 108(2)
C23 C22 Er3 75.0(11)
C21 C22 Er3 73.1(9)
C22 C23 C24 112(2)
C22 C23 Er3 76.6(11)
C24 C23 Er3 72.5(11)
C25 C24 C23 104(2)
C25 C24 Er3 75.2(12)
C23 C24 Er3 77.5(12)
C24 C25 C21 110.0(18)
C24 C25 Er3 74.9(12)
C21 C25 Er3 75.6(9)
C30 C26 C27 105(3)
C30 C26 Er3 74.4(10)
C27 C26 Er3 75.3(12)
C26 C27 C28 108(3)
C26 C27 Er3 74.7(11)
C28 C27 Er3 74.2(14)
C29 C28 C27 106(2)
C29 C28 Er3 74.6(11)
C27 C28 Er3 75.1(11)
C30 C29 C28 106(3)
C30 C29 Er3 75.0(10)
C28 C29 Er3 74.9(10)
C29 C30 C26 115(2)
C29 C30 Er3 76.3(11)
C26 C30 Er3 76.4(10)
O5 Li1 O7 109.8(18)
O5 Li1 O6 113.0(17)
O7 Li1 O6 109.6(19)
O5 Li1 O4 110.3(19)
O7 Li1 O4 103.4(16)
O6 Li1 O4 110.4(18)
C34 O4 C31 103.2(17)
C34 O4 Li1 131.8(16)
C31 O4 Li1 124.8(16)
C38 O5 C35 107.2(14)
C38 O5 Li1 129.1(17)
C35 O5 Li1 123.7(16)
C42 O6 C39 105.5(16)
C42 O6 Li1 129.7(18)
C39 O6 Li1 124.6(17)
C46 O7 C43 102.2(14)
C46 O7 Li1 130.3(18)
C43 O7 Li1 125.7(18)
O4 C31 C32 107(3)
C33 C32 C31 107(4)
C32 C33 C34 107(4)
O4 C34 C33 112(3)
O5 C35 C36 105.3(16)
C37 C36 C35 106.5(18)
C36 C37 C38 106(2)
O5 C38 C37 111(2)
C40 C39 O6 104(2)
C39 C40 C41 113(2)
C40 C41 C42 101(2)
O6 C42 C41 110.5(19)
O7 C43 C44 102.9(13)
C45 C44 C43 91.3(19)
C44 C45 C46 94.1(19)
O7 C46 C45 104.0(13)

loop_
_geom_bond_atom_site_label_1
_geom_bond_atom_site_label_2
_geom_bond_distance
Er1 O1 2.167(6)
Er1 O2 2.380(7)
Er1 C2 2.642(14)
Er1 C10 2.642(14)
Er1 C6 2.643(17)
Er1 C9 2.648(17)
Er1 C3 2.651(16)
Er1 C1 2.660(14)
Er1 C7 2.67(2)
Er1 C4 2.681(15)
Er1 C5 2.708(14)
Er1 C8 2.71(2)
Er2 O1 2.228(7)
Er2 O2 2.521(7)
Er2 C12 2.620(19)
Er2 C14 2.622(19)
Er2 C20 2.623(18)
Er2 C13 2.633(19)
Er2 C15 2.639(19)
Er2 C11 2.66(2)
Er2 C19 2.672(17)
Er2 C16 2.674(19)
Er2 C18 2.675(17)
Er2 C17 2.681(18)
Er3 O1 2.130(6)
Er3 Cl1 2.580(4)
Er3 C24 2.617(19)
Er3 C30 2.618(15)
Er3 C25 2.620(16)
Er3 C29 2.634(15)
Er3 C28 2.638(18)
Er3 C26 2.641(17)
Er3 C21 2.646(14)
Er3 C27 2.65(2)
Er3 C23 2.677(18)
Er3 C22 2.696(15)
C1 C2 1.31(2)
C1 C5 1.39(3)
C2 C3 1.35(2)
C3 C4 1.37(2)
C4 C5 1.38(2)
C6 C7 1.35(4)
C6 C10 1.38(3)
C7 C8 1.35(4)
C8 C9 1.41(3)
C9 C10 1.36(3)
C11 C12 1.34(3)
C11 C15 1.40(4)
C12 C13 1.29(3)
C13 C14 1.18(3)
C14 C15 1.35(4)
C16 C20 1.33(3)
C16 C17 1.37(3)
C17 C18 1.24(3)
C18 C19 1.38(3)
C19 C20 1.30(3)
C21 C22 1.37(2)
C21 C25 1.40(3)
C22 C23 1.32(2)
C23 C24 1.37(3)
C24 C25 1.35(3)
C26 C30 1.33(3)
C26 C27 1.37(3)
C27 C28 1.40(4)
C28 C29 1.39(3)
C29 C30 1.30(3)
Li1 O5 1.84(4)
Li1 O7 1.87(3)
Li1 O6 1.95(4)
Li1 O4 1.97(4)
O4 C34 1.33(2)
O4 C31 1.39(2)
O5 C38 1.37(2)
O5 C35 1.427(18)
O6 C42 1.39(2)
O6 C39 1.43(2)
O7 C46 1.441(10)
O7 C43 1.443(10)
C31 C32 1.43(5)
C32 C33 1.29(5)
C33 C34 1.38(4)
C35 C36 1.51(2)
C36 C37 1.38(3)
C37 C38 1.41(2)
C39 C40 1.35(3)
C40 C41 1.39(3)
C41 C42 1.45(3)
C43 C44 1.495(10)
C44 C45 1.492(10)
C45 C46 1.499(10)
